data_2230531
loop_
_publ_author_name
'G\"undo\(gdu, Cevher'
'Alp, Serap'
'Erg\"un, Yavuz'
'Tercan, Bar\?i\,s'
'H\"okelek, Tuncer'

_publ_section_title
;
 2-(Naphthalen-1-yl)-4-(thiophen-2-ylmethylidene)-1,3-oxazol-5(4<i>H</i>)-one
;
_journal_coeditor_code XU5202
_journal_issue 6
_journal_name_full 'Acta Crystallographica Section E'
_journal_page_first o1321
_journal_page_last o1322
_journal_paper_doi 10.1107/S1600536811016151
_journal_volume 67
_journal_year 2011
_chemical_formula_iupac 'C18 H11 N O2 S'
_chemical_formula_moiety 'C18 H11 N O2 S'
_chemical_formula_sum 'C18 H11 N O2 S'
_chemical_formula_weight 305.35
_chemical_name_systematic
;
2-(Naphthalen-1-yl)-4-(thiophen-2-ylmethylidene)-1,3-oxazol-5(4<i>H</i>)-one
;
_space_group_IT_number 14
_symmetry_cell_setting monoclinic
_symmetry_space_group_name_Hall '-P 2ybc'
_symmetry_space_group_name_H-M 'P 1 21/c 1'
_atom_sites_solution_hydrogens geom
_atom_sites_solution_primary direct
_atom_sites_solution_secondary difmap
_audit_creation_method SHELXL-97
_cell_angle_alpha 90.00
_cell_angle_beta 97.914(4)
_cell_angle_gamma 90.00
_cell_formula_units_Z 8
_cell_length_a 11.1509(3)
_cell_length_b 7.0871(2)
_cell_length_c 35.2592(5)
_cell_measurement_reflns_used 3188
_cell_measurement_temperature 294(2)
_cell_measurement_theta_max 22.49
_cell_measurement_theta_min 2.33
_cell_volume 2759.91(12)
_computing_cell_refinement 'SAINT (Bruker, 2007)'
_computing_data_collection 'APEX2 (Bruker, 2007)'
_computing_data_reduction 'SAINT (Bruker, 2007)'
_computing_molecular_graphics 'ORTEP-3 for Windows (Farrugia, 1997)'
_computing_publication_material 'WinGX (Farrugia, 1999) and PLATON (Spek, 2009)'
_computing_structure_refinement 'SHELXL97 (Sheldrick, 2008)'
_computing_structure_solution 'SHELXS97 (Sheldrick, 2008)'
_diffrn_ambient_temperature 294(2)
_diffrn_measured_fraction_theta_full 0.995
_diffrn_measured_fraction_theta_max 0.995
_diffrn_measurement_device_type 'Bruker Kappa APEXII CCD area-detector'
_diffrn_measurement_method '\f and \w'
_diffrn_radiation_monochromator graphite
_diffrn_radiation_source 'fine-focus sealed tube'
_diffrn_radiation_type MoK\a
_diffrn_radiation_wavelength 0.71073
_diffrn_reflns_av_R_equivalents 0.0605
_diffrn_reflns_av_sigmaI/netI 0.1000
_diffrn_reflns_limit_h_max 12
_diffrn_reflns_limit_h_min -14
_diffrn_reflns_limit_k_max 9
_diffrn_reflns_limit_k_min -9
_diffrn_reflns_limit_l_max 46
_diffrn_reflns_limit_l_min -46
_diffrn_reflns_number 25128
_diffrn_reflns_theta_full 28.39
_diffrn_reflns_theta_max 28.39
_diffrn_reflns_theta_min 1.17
_exptl_absorpt_coefficient_mu 0.241
_exptl_absorpt_correction_T_max 0.9534
_exptl_absorpt_correction_T_min 0.9205
_exptl_absorpt_correction_type multi-scan
_exptl_absorpt_process_details '(SADABS; Bruker, 2005)'
_exptl_crystal_colour orange
_exptl_crystal_density_diffrn 1.470
_exptl_crystal_density_method 'not measured'
_exptl_crystal_description block
_exptl_crystal_F_000 1264
_exptl_crystal_size_max 0.35
_exptl_crystal_size_mid 0.22
_exptl_crystal_size_min 0.20
_refine_diff_density_max 0.437
_refine_diff_density_min -0.444
_refine_ls_extinction_method none
_refine_ls_goodness_of_fit_ref 1.007
_refine_ls_hydrogen_treatment mixed
_refine_ls_matrix_type full
_refine_ls_number_parameters 405
_refine_ls_number_reflns 6899
_refine_ls_number_restraints 2
_refine_ls_restrained_S_all 1.008
_refine_ls_R_factor_all 0.1198
_refine_ls_R_factor_gt 0.0541
_refine_ls_shift/su_max 0.001
_refine_ls_shift/su_mean 0.000
_refine_ls_structure_factor_coef Fsqd
_refine_ls_weighting_details 'calc w=1/[\s^2^(Fo^2^)+(0.0482P)^2^+0.9624P] where P=(Fo^2^+2Fc^2^)/3'
_refine_ls_weighting_scheme calc
_refine_ls_wR_factor_gt 0.1052
_refine_ls_wR_factor_ref 0.1332
_reflns_number_gt 3925
_reflns_number_total 6899
_reflns_threshold_expression I>2\s(I)
_cod_data_source_file xu5202.cif
_cod_data_source_block I
_cod_original_sg_symbol_H-M 'P 21/c'
_cod_database_code 2230531
_cod_database_fobs_code 2230531

loop_
_symmetry_equiv_pos_as_xyz
'x, y, z'
'-x, y+1/2, -z+1/2'
'-x, -y, -z'
'x, -y-1/2, z-1/2'

loop_
_atom_site_type_symbol
_atom_site_label
_atom_site_fract_x
_atom_site_fract_y
_atom_site_fract_z
_atom_site_U_iso_or_equiv
_atom_site_adp_type
_atom_site_calc_flag
_atom_site_refinement_flags
_atom_site_occupancy
_atom_site_symmetry_multiplicity
_atom_site_disorder_assembly
_atom_site_disorder_group
S S1 0.99971(6) 0.92533(10) 0.81233(2) 0.02622(19) Uani d . 1 1 . .
O O1 0.95294(14) 0.9314(3) 0.66466(5) 0.0240(4) Uani d . 1 1 . .
O O2 1.15707(16) 0.9326(3) 0.66746(5) 0.0376(5) Uani d . 1 1 . .
N N1 0.93214(17) 0.9251(3) 0.72760(6) 0.0190(5) Uani d . 1 1 . .
C C1 0.7483(2) 0.9271(3) 0.67941(7) 0.0196(6) Uani d . 1 1 . .
C C2 0.6604(2) 0.8757(3) 0.70390(7) 0.0189(6) Uani d . 1 1 . .
C C3 0.6894(2) 0.8215(3) 0.74272(7) 0.0203(6) Uani d . 1 1 . .
H H3 0.7697 0.8241 0.7541 0.024 Uiso calc R 1 1 . .
C C4 0.6018(2) 0.7657(4) 0.76358(8) 0.0238(6) Uani d . 1 1 . .
H H4 0.6232 0.7300 0.7890 0.029 Uiso calc R 1 1 . .
C C5 0.4792(2) 0.7611(4) 0.74733(8) 0.0250(6) Uani d . 1 1 . .
H H5 0.4203 0.7209 0.7618 0.030 Uiso calc R 1 1 . .
C C6 0.4478(2) 0.8160(4) 0.71037(8) 0.0252(6) Uani d . 1 1 . .
H H6 0.3666 0.8148 0.6998 0.030 Uiso calc R 1 1 . .
C C7 0.5358(2) 0.8747(4) 0.68781(8) 0.0222(6) Uani d . 1 1 . .
C C8 0.5026(2) 0.9324(4) 0.64940(8) 0.0259(6) Uani d . 1 1 . .
H H8 0.4211 0.9341 0.6391 0.031 Uiso calc R 1 1 . .
C C9 0.5870(2) 0.9852(4) 0.62716(8) 0.0260(7) Uani d . 1 1 . .
H H9 0.5632 1.0256 0.6022 0.031 Uiso calc R 1 1 . .
C C10 0.7102(2) 0.9788(4) 0.64199(8) 0.0234(6) Uani d . 1 1 . .
H H10 0.7675 1.0102 0.6262 0.028 Uiso calc R 1 1 . .
C C11 0.8774(2) 0.9272(3) 0.69294(7) 0.0200(6) Uani d . 1 1 . .
C C12 1.0706(2) 0.9308(4) 0.68424(8) 0.0255(6) Uani d . 1 1 . .
C C13 1.0557(2) 0.9265(4) 0.72456(7) 0.0205(6) Uani d . 1 1 . .
C C14 1.1464(2) 0.9264(4) 0.75406(8) 0.0217(6) Uani d D 1 1 . .
H H14 1.2267(16) 0.931(4) 0.7486(7) 0.031(8) Uiso d D 1 1 . .
C C15 1.1363(2) 0.9271(4) 0.79395(7) 0.0202(6) Uani d . 1 1 . .
C C16 1.2332(2) 0.9287(4) 0.82323(7) 0.0249(6) Uani d . 1 1 . .
H H16 1.3139 0.9308 0.8193 0.030 Uiso calc R 1 1 . .
C C17 1.1949(2) 0.9268(4) 0.85972(8) 0.0285(7) Uani d . 1 1 . .
H H17 1.2478 0.9270 0.8825 0.034 Uiso calc R 1 1 . .
C C18 1.0734(2) 0.9248(4) 0.85800(8) 0.0272(7) Uani d . 1 1 . .
H H18 1.0337 0.9233 0.8796 0.033 Uiso calc R 1 1 . .
S S1' 0.77988(6) 0.09732(10) 0.902561(19) 0.02376(18) Uani d . 1 1 . .
O O1' 0.83801(14) 0.2656(2) 1.04723(5) 0.0204(4) Uani d . 1 1 . .
O O2' 0.63925(15) 0.2045(3) 1.04855(5) 0.0264(5) Uani d . 1 1 . .
N N1' 0.85670(17) 0.2013(3) 0.98541(6) 0.0169(5) Uani d . 1 1 . .
C C1' 1.0382(2) 0.3041(3) 1.02992(7) 0.0175(6) Uani d . 1 1 . .
C C2' 1.1273(2) 0.2914(3) 1.00435(7) 0.0155(5) Uani d . 1 1 . .
C C3' 1.1032(2) 0.2400(4) 0.96522(7) 0.0195(6) Uani d . 1 1 . .
H H3' 1.0246 0.2082 0.9547 0.023 Uiso calc R 1 1 . .
C C4' 1.1931(2) 0.2364(4) 0.94265(8) 0.0220(6) Uani d . 1 1 . .
H H4' 1.1744 0.2048 0.9169 0.026 Uiso calc R 1 1 . .
C C5' 1.3133(2) 0.2796(4) 0.95750(8) 0.0224(6) Uani d . 1 1 . .
H H5' 1.3739 0.2740 0.9419 0.027 Uiso calc R 1 1 . .
C C6' 1.3403(2) 0.3296(4) 0.99488(8) 0.0226(6) Uani d . 1 1 . .
H H6' 1.4200 0.3575 1.0047 0.027 Uiso calc R 1 1 . .
C C7' 1.2499(2) 0.3402(3) 1.01921(7) 0.0175(6) Uani d . 1 1 . .
C C8' 1.2781(2) 0.3959(3) 1.05784(7) 0.0216(6) Uani d . 1 1 . .
H H8' 1.3580 0.4243 1.0675 0.026 Uiso calc R 1 1 . .
C C9' 1.1912(2) 0.4091(3) 1.08129(7) 0.0218(6) Uani d . 1 1 . .
H H9' 1.2114 0.4485 1.1065 0.026 Uiso calc R 1 1 . .
C C10' 1.0716(2) 0.3634(3) 1.06731(7) 0.0208(6) Uani d . 1 1 . .
H H10' 1.0128 0.3730 1.0835 0.025 Uiso calc R 1 1 . .
C C11' 0.9113(2) 0.2551(3) 1.01834(7) 0.0177(6) Uani d . 1 1 . .
C C12' 0.7230(2) 0.2106(3) 1.03059(7) 0.0197(6) Uani d . 1 1 . .
C C13' 0.7361(2) 0.1687(3) 0.99081(7) 0.0175(6) Uani d . 1 1 . .
C C14' 0.6466(2) 0.1050(3) 0.96414(8) 0.0182(6) Uani d D 1 1 . .
H H14' 0.5738(16) 0.084(3) 0.9725(6) 0.019(7) Uiso d D 1 1 . .
C C15' 0.6534(2) 0.0608(3) 0.92518(7) 0.0181(6) Uani d . 1 1 . .
C C16' 0.5598(2) -0.0199(4) 0.89970(7) 0.0200(6) Uani d . 1 1 . .
H H16' 0.4840 -0.0495 0.9062 0.024 Uiso calc R 1 1 . .
C C17' 0.5937(2) -0.0509(4) 0.86334(8) 0.0256(6) Uani d . 1 1 . .
H H17' 0.5430 -0.1050 0.8431 0.031 Uiso calc R 1 1 . .
C C18' 0.7089(2) 0.0068(4) 0.86086(8) 0.0256(6) Uani d . 1 1 . .
H H18' 0.7448 -0.0024 0.8386 0.031 Uiso calc R 1 1 . .

loop_
_atom_site_aniso_label
_atom_site_aniso_U_11
_atom_site_aniso_U_22
_atom_site_aniso_U_33
_atom_site_aniso_U_12
_atom_site_aniso_U_13
_atom_site_aniso_U_23
S1 0.0254(4) 0.0327(4) 0.0211(4) -0.0023(3) 0.0051(3) -0.0003(3)
O1 0.0216(9) 0.0343(11) 0.0166(10) 0.0025(8) 0.0043(8) 0.0011(9)
O2 0.0263(10) 0.0643(15) 0.0240(12) 0.0058(10) 0.0098(9) 0.0037(11)
N1 0.0182(11) 0.0220(12) 0.0169(12) 0.0003(10) 0.0023(9) 0.0003(10)
C1 0.0244(13) 0.0154(13) 0.0189(14) 0.0006(11) 0.0026(11) -0.0023(12)
C2 0.0212(13) 0.0147(13) 0.0200(15) 0.0007(11) -0.0003(11) -0.0037(11)
C3 0.0203(13) 0.0204(14) 0.0201(15) 0.0013(12) 0.0020(11) -0.0012(12)
C4 0.0264(15) 0.0210(15) 0.0239(16) 0.0002(12) 0.0028(12) 0.0013(12)
C5 0.0236(14) 0.0215(15) 0.0312(18) 0.0002(12) 0.0083(12) -0.0008(13)
C6 0.0188(13) 0.0233(15) 0.0329(17) -0.0008(12) 0.0013(12) -0.0044(13)
C7 0.0253(14) 0.0173(14) 0.0228(15) 0.0019(12) -0.0018(12) -0.0036(12)
C8 0.0221(14) 0.0262(16) 0.0270(16) 0.0045(12) -0.0050(12) -0.0037(13)
C9 0.0318(16) 0.0273(16) 0.0166(15) 0.0045(13) -0.0046(12) 0.0015(12)
C10 0.0273(15) 0.0232(15) 0.0198(15) 0.0016(12) 0.0034(12) -0.0027(12)
C11 0.0232(13) 0.0160(14) 0.0214(15) 0.0019(12) 0.0056(11) 0.0013(12)
C12 0.0232(14) 0.0280(16) 0.0251(16) 0.0020(13) 0.0026(12) 0.0011(13)
C13 0.0199(13) 0.0211(14) 0.0213(15) 0.0011(12) 0.0053(11) 0.0016(12)
C14 0.0203(14) 0.0205(15) 0.0249(16) -0.0007(12) 0.0051(12) 0.0010(12)
C15 0.0200(13) 0.0196(14) 0.0215(15) -0.0013(12) 0.0044(11) 0.0009(12)
C16 0.0332(15) 0.0194(14) 0.0216(16) 0.0021(13) 0.0019(12) -0.0039(13)
C17 0.0339(16) 0.0276(16) 0.0214(16) 0.0029(13) -0.0055(12) -0.0013(13)
C18 0.0335(16) 0.0315(17) 0.0169(15) -0.0015(14) 0.0044(12) 0.0012(13)
S1' 0.0223(3) 0.0278(4) 0.0218(4) -0.0035(3) 0.0053(3) -0.0007(3)
O1' 0.0207(9) 0.0254(10) 0.0156(10) -0.0007(8) 0.0042(7) -0.0004(8)
O2' 0.0241(10) 0.0336(12) 0.0228(11) 0.0001(9) 0.0085(8) 0.0013(9)
N1' 0.0168(10) 0.0155(11) 0.0184(12) 0.0010(9) 0.0028(9) 0.0007(9)
C1' 0.0202(13) 0.0121(13) 0.0204(14) 0.0011(11) 0.0035(11) 0.0004(11)
C2' 0.0180(12) 0.0099(12) 0.0185(14) 0.0037(10) 0.0022(10) 0.0016(11)
C3' 0.0206(13) 0.0193(14) 0.0184(15) -0.0004(11) 0.0018(11) -0.0013(11)
C4' 0.0275(15) 0.0215(15) 0.0173(14) 0.0012(12) 0.0039(11) -0.0008(12)
C5' 0.0213(14) 0.0225(15) 0.0254(16) 0.0013(12) 0.0101(12) 0.0023(12)
C6' 0.0193(13) 0.0189(14) 0.0300(17) 0.0012(12) 0.0052(12) 0.0029(13)
C7' 0.0189(13) 0.0108(13) 0.0221(15) 0.0009(11) 0.0005(11) 0.0037(11)
C8' 0.0220(13) 0.0180(14) 0.0231(15) -0.0022(11) -0.0031(11) 0.0021(12)
C9' 0.0288(14) 0.0189(14) 0.0162(14) 0.0007(12) -0.0018(11) -0.0020(12)
C10' 0.0255(14) 0.0177(14) 0.0201(15) 0.0011(12) 0.0066(11) 0.0010(12)
C11' 0.0249(14) 0.0144(13) 0.0149(14) 0.0036(11) 0.0069(11) 0.0017(11)
C12' 0.0186(13) 0.0172(14) 0.0232(15) 0.0024(12) 0.0030(11) 0.0037(12)
C13' 0.0183(13) 0.0166(13) 0.0181(14) 0.0048(11) 0.0040(10) 0.0023(11)
C14' 0.0133(12) 0.0191(14) 0.0231(15) 0.0015(11) 0.0054(11) 0.0034(12)
C15' 0.0174(12) 0.0173(13) 0.0200(15) 0.0018(11) 0.0036(11) 0.0053(12)
C16' 0.0192(13) 0.0203(14) 0.0207(15) 0.0021(11) 0.0040(11) 0.0021(12)
C17' 0.0204(14) 0.0294(16) 0.0251(16) -0.0003(12) -0.0038(11) -0.0015(13)
C18' 0.0292(15) 0.0331(16) 0.0149(15) 0.0064(13) 0.0048(12) 0.0021(12)

loop_
_atom_type_symbol
_atom_type_description
_atom_type_scat_dispersion_real
_atom_type_scat_dispersion_imag
_atom_type_scat_source
C C 0.0033 0.0016 'International Tables Vol C Tables 4.2.6.8 and 6.1.1.4'
H H 0.0000 0.0000 'International Tables Vol C Tables 4.2.6.8 and 6.1.1.4'
N N 0.0061 0.0033 'International Tables Vol C Tables 4.2.6.8 and 6.1.1.4'
O O 0.0106 0.0060 'International Tables Vol C Tables 4.2.6.8 and 6.1.1.4'
S S 0.1246 0.1234 'International Tables Vol C Tables 4.2.6.8 and 6.1.1.4'

loop_
_geom_angle_atom_site_label_1
_geom_angle_atom_site_label_2
_geom_angle_atom_site_label_3
_geom_angle_site_symmetry_1
_geom_angle_site_symmetry_3
_geom_angle
_geom_angle_publ_flag
C18 S1 C15 . . 91.12(13) ?
C11 O1 C12 . . 105.42(19) ?
C11 N1 C13 . . 105.7(2) ?
C2 C1 C11 . . 122.0(2) ?
C10 C1 C2 . . 119.7(2) ?
C10 C1 C11 . . 118.4(2) ?
C3 C2 C1 . . 124.4(2) ?
C3 C2 C7 . . 117.6(2) ?
C7 C2 C1 . . 118.0(2) ?
C2 C3 H3 . . 119.5 ?
C4 C3 C2 . . 121.1(2) ?
C4 C3 H3 . . 119.5 ?
C3 C4 C5 . . 121.1(3) ?
C3 C4 H4 . . 119.5 ?
C5 C4 H4 . . 119.5 ?
C4 C5 H5 . . 120.3 ?
C6 C5 C4 . . 119.5(3) ?
C6 C5 H5 . . 120.3 ?
C5 C6 C7 . . 121.2(2) ?
C5 C6 H6 . . 119.4 ?
C7 C6 H6 . . 119.4 ?
C6 C7 C2 . . 119.5(2) ?
C6 C7 C8 . . 121.0(2) ?
C8 C7 C2 . . 119.4(2) ?
C7 C8 H8 . . 119.3 ?
C9 C8 C7 . . 121.5(2) ?
C9 C8 H8 . . 119.3 ?
C8 C9 C10 . . 119.8(3) ?
C8 C9 H9 . . 120.1 ?
C10 C9 H9 . . 120.1 ?
C1 C10 C9 . . 121.5(3) ?
C1 C10 H10 . . 119.2 ?
C9 C10 H10 . . 119.2 ?
O1 C11 C1 . . 115.8(2) ?
N1 C11 O1 . . 115.2(2) ?
N1 C11 C1 . . 129.0(2) ?
O1 C12 C13 . . 104.9(2) ?
O2 C12 O1 . . 121.4(2) ?
O2 C12 C13 . . 133.7(2) ?
N1 C13 C12 . . 108.8(2) ?
C14 C13 N1 . . 125.8(2) ?
C14 C13 C12 . . 125.5(2) ?
C13 C14 C15 . . 127.5(2) ?
C13 C14 H14 . . 118.3(16) ?
C15 C14 H14 . . 114.2(16) ?
C14 C15 S1 . . 124.13(19) ?
C16 C15 S1 . . 110.8(2) ?
C16 C15 C14 . . 125.0(2) ?
C15 C16 C17 . . 112.1(2) ?
C15 C16 H16 . . 124.0 ?
C17 C16 H16 . . 124.0 ?
C16 C17 H17 . . 123.6 ?
C18 C17 C16 . . 112.8(2) ?
C18 C17 H17 . . 123.6 ?
S1 C18 H18 . . 123.4 ?
C17 C18 S1 . . 113.1(2) ?
C17 C18 H18 . . 123.4 ?
C18' S1' C15' . . 91.74(13) ?
C12' O1' C11' . . 106.03(19) ?
C11' N1' C13' . . 105.6(2) ?
C2' C1' C11' . . 122.6(2) ?
C10' C1' C2' . . 119.9(2) ?
C10' C1' C11' . . 117.5(2) ?
C1' C2' C7' . . 117.6(2) ?
C3' C2' C1' . . 125.0(2) ?
C3' C2' C7' . . 117.4(2) ?
C2' C3' H3' . . 119.4 ?
C4' C3' C2' . . 121.1(2) ?
C4' C3' H3' . . 119.4 ?
C3' C4' C5' . . 121.3(2) ?
C3' C4' H4' . . 119.4 ?
C5' C4' H4' . . 119.4 ?
C4' C5' H5' . . 120.3 ?
C6' C5' C4' . . 119.4(2) ?
C6' C5' H5' . . 120.3 ?
C5' C6' C7' . . 121.5(2) ?
C5' C6' H6' . . 119.3 ?
C7' C6' H6' . . 119.3 ?
C6' C7' C2' . . 119.2(2) ?
C8' C7' C2' . . 119.6(2) ?
C8' C7' C6' . . 121.2(2) ?
C7' C8' H8' . . 119.3 ?
C9' C8' C7' . . 121.5(2) ?
C9' C8' H8' . . 119.3 ?
C8' C9' C10' . . 119.7(2) ?
C8' C9' H9' . . 120.1 ?
C10' C9' H9' . . 120.1 ?
C1' C10' C9' . . 121.7(2) ?
C1' C10' H10' . . 119.1 ?
C9' C10' H10' . . 119.1 ?
O1' C11' C1' . . 115.2(2) ?
N1' C11' O1' . . 114.9(2) ?
N1' C11' C1' . . 129.8(2) ?
O1' C12' C13' . . 104.7(2) ?
O2' C12' O1' . . 121.8(2) ?
O2' C12' C13' . . 133.5(2) ?
N1' C13' C12' . . 108.8(2) ?
C14' C13' N1' . . 126.2(2) ?
C14' C13' C12' . . 125.0(2) ?
C13' C14' C15' . . 127.8(2) ?
C13' C14' H14' . . 115.7(15) ?
C15' C14' H14' . . 116.5(15) ?
C14' C15' S1' . . 124.58(19) ?
C16' C15' S1' . . 110.32(19) ?
C16' C15' C14' . . 125.1(2) ?
C15' C16' C17' . . 112.3(2) ?
C15' C16' H16' . . 123.9 ?
C17' C16' H16' . . 123.9 ?
C16' C17' H17' . . 123.6 ?
C18' C17' C16' . . 112.8(2) ?
C18' C17' H17' . . 123.6 ?
S1' C18' H18' . . 123.5 ?
C17' C18' S1' . . 112.9(2) ?
C17' C18' H18' . . 123.5 ?

loop_
_geom_bond_atom_site_label_1
_geom_bond_atom_site_label_2
_geom_bond_site_symmetry_2
_geom_bond_distance
_geom_bond_publ_flag
S1 C15 . 1.735(3) ?
S1 C18 . 1.704(3) ?
O1 C11 . 1.391(3) ?
O1 C12 . 1.396(3) ?
O2 C12 . 1.199(3) ?
N1 C11 . 1.289(3) ?
N1 C13 . 1.397(3) ?
C1 C10 . 1.379(3) ?
C1 C11 . 1.453(3) ?
C2 C1 . 1.440(3) ?
C2 C3 . 1.415(3) ?
C2 C7 . 1.427(3) ?
C3 H3 . 0.9300 ?
C4 C3 . 1.361(3) ?
C4 H4 . 0.9300 ?
C5 C4 . 1.407(3) ?
C5 C6 . 1.359(4) ?
C5 H5 . 0.9300 ?
C6 C7 . 1.408(4) ?
C6 H6 . 0.9300 ?
C8 C7 . 1.414(4) ?
C8 C9 . 1.358(4) ?
C8 H8 . 0.9300 ?
C9 C10 . 1.401(3) ?
C9 H9 . 0.9300 ?
C10 H10 . 0.9300 ?
C13 C12 . 1.454(4) ?
C14 C13 . 1.347(3) ?
C14 H14 . 0.942(16) ?
C15 C14 . 1.426(4) ?
C15 C16 . 1.388(3) ?
C16 H16 . 0.9300 ?
C17 C16 . 1.410(4) ?
C17 H17 . 0.9300 ?
C18 C17 . 1.348(3) ?
C18 H18 . 0.9300 ?
S1' C15' . 1.732(2) ?
S1' C18' . 1.697(3) ?
O1' C11' . 1.393(3) ?
O1' C12' . 1.391(3) ?
O2' C12' . 1.199(3) ?
N1' C11' . 1.292(3) ?
N1' C13' . 1.403(3) ?
C1' C10' . 1.385(3) ?
C2' C1' . 1.434(3) ?
C3' C2' . 1.417(3) ?
C3' C4' . 1.363(3) ?
C3' H3' . 0.9300 ?
C4' H4' . 0.9300 ?
C5' C4' . 1.404(3) ?
C5' C6' . 1.358(3) ?
C5' H5' . 0.9300 ?
C6' H6' . 0.9300 ?
C7' C2' . 1.437(3) ?
C7' C6' . 1.412(3) ?
C8' C7' . 1.412(3) ?
C8' C9' . 1.361(3) ?
C8' H8' . 0.9300 ?
C9' C10' . 1.394(3) ?
C9' H9' . 0.9300 ?
C10' H10' . 0.9300 ?
C11' C1' . 1.459(3) ?
C13' C14' . 1.351(3) ?
C13' C12' . 1.460(3) ?
C14' H14' . 0.913(16) ?
C15' C14' . 1.421(3) ?
C15' C16' . 1.402(3) ?
C16' C17' . 1.403(4) ?
C16' H16' . 0.9300 ?
C17' H17' . 0.9300 ?
C18' C17' . 1.362(3) ?
C18' H18' . 0.9300 ?

loop_
_geom_hbond_atom_site_label_D
_geom_hbond_atom_site_label_H
_geom_hbond_atom_site_label_A
_geom_hbond_site_symmetry_A
_geom_hbond_distance_DH
_geom_hbond_distance_HA
_geom_hbond_distance_DA
_geom_hbond_angle_DHA
_geom_hbond_publ_flag
C3 H3 N1 . 0.93 2.27 2.924(3) 127 yes
C3' H3' N1' . 0.93 2.29 2.946(3) 127 yes
C6 H6 O2 1_455 0.93 2.59 3.483(3) 160 yes
C9' H9' O2 4_576 0.93 2.46 3.310(3) 152 yes
C16' H16' O2' 3_657 0.93 2.50 3.329(3) 149 yes

loop_
_geom_torsion_atom_site_label_1
_geom_torsion_atom_site_label_2
_geom_torsion_atom_site_label_3
_geom_torsion_atom_site_label_4
_geom_torsion_site_symmetry_1
_geom_torsion_site_symmetry_2
_geom_torsion_site_symmetry_3
_geom_torsion_site_symmetry_4
_geom_torsion
_geom_torsion_publ_flag
C15 S1 C18 C17 . . . . 0.3(2) ?
C18 S1 C15 C14 . . . . 179.3(2) ?
C18 S1 C15 C16 . . . . -0.5(2) ?
C12 O1 C11 N1 . . . . 0.3(3) ?
C12 O1 C11 C1 . . . . 180.0(2) ?
C11 O1 C12 O2 . . . . 179.5(3) ?
C11 O1 C12 C13 . . . . -0.1(3) ?
C13 N1 C11 O1 . . . . -0.4(3) ?
C13 N1 C11 C1 . . . . -180.0(2) ?
C11 N1 C13 C12 . . . . 0.3(3) ?
C11 N1 C13 C14 . . . . 179.5(3) ?
C2 C1 C10 C9 . . . . 0.8(4) ?
C11 C1 C10 C9 . . . . -178.8(2) ?
C2 C1 C11 O1 . . . . 164.0(2) ?
C2 C1 C11 N1 . . . . -16.4(4) ?
C10 C1 C11 O1 . . . . -16.3(3) ?
C10 C1 C11 N1 . . . . 163.3(3) ?
C3 C2 C1 C10 . . . . -179.6(2) ?
C3 C2 C1 C11 . . . . 0.1(4) ?
C7 C2 C1 C10 . . . . 2.0(4) ?
C7 C2 C1 C11 . . . . -178.3(2) ?
C1 C2 C3 C4 . . . . -176.7(2) ?
C7 C2 C3 C4 . . . . 1.7(4) ?
C1 C2 C7 C6 . . . . 176.8(2) ?
C1 C2 C7 C8 . . . . -3.1(4) ?
C3 C2 C7 C6 . . . . -1.7(4) ?
C3 C2 C7 C8 . . . . 178.4(2) ?
C5 C4 C3 C2 . . . . -0.4(4) ?
C6 C5 C4 C3 . . . . -1.0(4) ?
C4 C5 C6 C7 . . . . 1.0(4) ?
C5 C6 C7 C2 . . . . 0.3(4) ?
C5 C6 C7 C8 . . . . -179.8(3) ?
C9 C8 C7 C2 . . . . 1.4(4) ?
C9 C8 C7 C6 . . . . -178.5(3) ?
C7 C8 C9 C10 . . . . 1.5(4) ?
C8 C9 C10 C1 . . . . -2.7(4) ?
N1 C13 C12 O1 . . . . -0.1(3) ?
N1 C13 C12 O2 . . . . -179.6(3) ?
C14 C13 C12 O1 . . . . -179.3(3) ?
C14 C13 C12 O2 . . . . 1.1(5) ?
C15 C14 C13 N1 . . . . -0.9(5) ?
C15 C14 C13 C12 . . . . 178.3(3) ?
S1 C15 C14 C13 . . . . 0.9(4) ?
C16 C15 C14 C13 . . . . -179.4(3) ?
S1 C15 C16 C17 . . . . 0.5(3) ?
C14 C15 C16 C17 . . . . -179.3(3) ?
C18 C17 C16 C15 . . . . -0.3(3) ?
S1 C18 C17 C16 . . . . -0.1(3) ?
C18' S1' C15' C14' . . . . 179.3(2) ?
C18' S1' C15' C16' . . . . -0.2(2) ?
C15' S1' C18' C17' . . . . -0.3(2) ?
C12' O1' C11' N1' . . . . 0.4(3) ?
C12' O1' C11' C1' . . . . -178.9(2) ?
C11' O1' C12' O2' . . . . 179.7(2) ?
C11' O1' C12' C13' . . . . 0.0(2) ?
C13' N1' C11' O1' . . . . -0.6(3) ?
C13' N1' C11' C1' . . . . 178.5(2) ?
C11' N1' C13' C12' . . . . 0.6(3) ?
C11' N1' C13' C14' . . . . -178.0(2) ?
C2' C1' C10' C9' . . . . -1.0(4) ?
C11' C1' C10' C9' . . . . 178.5(2) ?
C3' C2' C1' C10' . . . . -177.3(2) ?
C3' C2' C1' C11' . . . . 3.2(4) ?
C7' C2' C1' C10' . . . . 0.6(3) ?
C7' C2' C1' C11' . . . . -178.9(2) ?
C4' C3' C2' C1' . . . . 178.2(2) ?
C4' C3' C2' C7' . . . . 0.2(4) ?
C2' C3' C4' C5' . . . . 1.4(4) ?
C6' C5' C4' C3' . . . . -1.3(4) ?
C4' C5' C6' C7' . . . . -0.3(4) ?
C6' C7' C2' C1' . . . . -179.9(2) ?
C6' C7' C2' C3' . . . . -1.8(3) ?
C8' C7' C2' C1' . . . . 0.6(3) ?
C8' C7' C2' C3' . . . . 178.8(2) ?
C2' C7' C6' C5' . . . . 1.9(4) ?
C8' C7' C6' C5' . . . . -178.7(2) ?
C9' C8' C7' C2' . . . . -1.6(4) ?
C9' C8' C7' C6' . . . . 179.0(2) ?
C7' C8' C9' C10' . . . . 1.2(4) ?
C8' C9' C10' C1' . . . . 0.1(4) ?
O1' C11' C1' C2' . . . . 176.7(2) ?
O1' C11' C1' C10' . . . . -2.8(3) ?
N1' C11' C1' C2' . . . . -2.4(4) ?
N1' C11' C1' C10' . . . . 178.0(2) ?
N1' C13' C12' O1' . . . . -0.4(3) ?
N1' C13' C12' O2' . . . . 180.0(3) ?
C14' C13' C12' O1' . . . . 178.3(2) ?
C14' C13' C12' O2' . . . . -1.4(5) ?
N1' C13' C14' C15' . . . . -1.2(4) ?
C12' C13' C14' C15' . . . . -179.7(2) ?
S1' C15' C14' C13' . . . . -5.1(4) ?
C16' C15' C14' C13' . . . . 174.3(3) ?
S1' C15' C16' C17' . . . . 0.7(3) ?
C14' C15' C16' C17' . . . . -178.8(2) ?
C15' C16' C17' C18' . . . . -0.9(3) ?
S1' C18' C17' C16' . . . . 0.8(3) ?
